data_7246100
loop_
_publ_author_name
'Dyk, Konrad'
'Kinzhybalo, Vasyl'
'Czernel, Grzegorz'
'Grudzi\'nski, Wojciech'
'Horak, Yuriy'
'Butenko, Serhii'
'Kami\'nski, Daniel M.'

_publ_section_title
;
 Solvent induced conformational polymorphism
;
_journal_issue 6
_journal_name_full CrystEngComm
_journal_page_first 971
_journal_page_last 980
_journal_paper_doi 10.1039/D2CE01681H
_journal_volume 25
_journal_year 2023
_chemical_formula_moiety 'C16 H10 Br2 O'
_chemical_formula_sum 'C16 H10 Br2 O'
_chemical_formula_weight 378.06
_chemical_name_systematic 2,5-bis(3-bromophenyl)furan
_space_group_crystal_system orthorhombic
_space_group_IT_number 33
_space_group_name_Hall 'P 2c -2n'
_space_group_name_H-M_alt 'P n a 21'
_atom_sites_solution_hydrogens geom
_atom_sites_solution_primary dual
_audit_creation_date 2022-07-08
_audit_creation_method
;
Olex2 1.5
(compiled 2022.04.07 svn.rca3783a0 for OlexSys, GUI svn.r6498)
;
_audit_update_record
;
2022-07-08 deposited with the CCDC.	2023-01-11 downloaded from the CCDC.
;
_cell_angle_alpha 90
_cell_angle_beta 90
_cell_angle_gamma 90
_cell_formula_units_Z 4
_cell_length_a 8.278(3)
_cell_length_b 13.527(4)
_cell_length_c 12.503(4)
_cell_measurement_reflns_used 11746
_cell_measurement_temperature 295
_cell_measurement_theta_max 25.1180
_cell_measurement_theta_min 2.9830
_cell_volume 1400.0(8)
_computing_cell_refinement 'CrysAlisPro 1.171.41.110a (Rigaku OD, 2021)'
_computing_data_collection 'CrysAlisPro 1.171.41.110a (Rigaku OD, 2021)'
_computing_data_reduction 'CrysAlisPro 1.171.41.110a (Rigaku OD, 2021)'
_computing_molecular_graphics 'Olex2 1.5 (Dolomanov et al., 2009)'
_computing_publication_material 'Olex2 1.5 (Dolomanov et al., 2009)'
_computing_structure_refinement 'SHELXL 2018/3 (Sheldrick, 2015)'
_computing_structure_solution 'SHELXT  (Sheldrick, 2015)'
_diffrn_ambient_temperature 295
_diffrn_detector 'CCD plate'
_diffrn_detector_area_resol_mean 10.6249
_diffrn_detector_type Atlas
_diffrn_measured_fraction_theta_full 0.999
_diffrn_measured_fraction_theta_max 0.963
_diffrn_measurement_details
;
List of Runs (angles in degrees, time in seconds):

  # Type    Start    End  Width  t~exp~   \w     \q     \k     \f   Frames
#--------------------------------------------------------------------------
  1  \w   -107.00 -35.00   1.00   20.00    --  -14.40-178.00 -90.00   72
  2  \w    -98.00  22.00   1.00   20.00    --  -14.40 -77.00-180.00  120
  3  \w    -25.00  57.00   1.00   20.00    --   13.31 -99.00-120.00   82
  4  \w    -65.00  46.00   1.00   20.00    --   13.31 -57.00  90.00  111
  5  \w    -18.00  93.00   1.00   20.00    --   13.31  37.00 150.00  111
  6  \w    -19.00  91.00   1.00   20.00    --   13.31  57.00  30.00  110
  7  \w    -78.00 -32.00   1.00   20.00    --   13.31 178.00  90.00   46
  8  \w   -105.00 -32.00   1.00   20.00    --  -14.40 178.00-150.00   73
  9  \w    -25.00  57.00   1.00   20.00    --   13.31 -99.00  60.00   82
 10  \w    -62.00   0.00   1.00   20.00    --  -14.40 105.00 104.00   62
;
_diffrn_measurement_device 'four-circle diffractometer'
_diffrn_measurement_device_type 'Xcalibur, Atlas'
_diffrn_measurement_method '\w scans'
_diffrn_orient_matrix_type 'CrysAlisPro convention (1999,Acta A55,543-557)'
_diffrn_orient_matrix_UB_11 -0.0414942000
_diffrn_orient_matrix_UB_12 0.0352254000
_diffrn_orient_matrix_UB_13 -0.0317928000
_diffrn_orient_matrix_UB_21 0.0049075000
_diffrn_orient_matrix_UB_22 -0.0322481000
_diffrn_orient_matrix_UB_23 -0.0445956000
_diffrn_orient_matrix_UB_31 -0.0748382000
_diffrn_orient_matrix_UB_32 -0.0216465000
_diffrn_orient_matrix_UB_33 0.0147223000
_diffrn_radiation_monochromator graphite
_diffrn_radiation_probe x-ray
_diffrn_radiation_type 'Mo K\a'
_diffrn_radiation_wavelength 0.71073
_diffrn_reflns_av_R_equivalents 0.0341
_diffrn_reflns_av_unetI/netI 0.0266
_diffrn_reflns_Laue_measured_fraction_full 0.999
_diffrn_reflns_Laue_measured_fraction_max 0.963
_diffrn_reflns_limit_h_max 11
_diffrn_reflns_limit_h_min -11
_diffrn_reflns_limit_k_max 18
_diffrn_reflns_limit_k_min -17
_diffrn_reflns_limit_l_max 16
_diffrn_reflns_limit_l_min -17
_diffrn_reflns_number 29237
_diffrn_reflns_point_group_measured_fraction_full 0.999
_diffrn_reflns_point_group_measured_fraction_max 0.933
_diffrn_reflns_theta_full 25.242
_diffrn_reflns_theta_max 29.436
_diffrn_reflns_theta_min 2.885
_diffrn_source 'fine-focus sealed X-ray tube'
_diffrn_source_type 'Enhance (Mo) X-ray Source'
_exptl_absorpt_coefficient_mu 5.778
_exptl_absorpt_correction_T_max 1.00000
_exptl_absorpt_correction_T_min 0.27870
_exptl_absorpt_correction_type multi-scan
_exptl_absorpt_process_details
;
CrysAlisPro 1.171.41.110a (Rigaku Oxford Diffraction, 2021)
Empirical absorption correction using spherical harmonics,
implemented in SCALE3 ABSPACK scaling algorithm.
;
_exptl_crystal_colour 'clear light colourless'
_exptl_crystal_colour_lustre clear
_exptl_crystal_colour_modifier light
_exptl_crystal_colour_primary colourless
_exptl_crystal_density_diffrn 1.794
_exptl_crystal_description rhombohedral
_exptl_crystal_F_000 736
_exptl_crystal_recrystallization_method 'Crystallization from ethanol'
_exptl_crystal_size_max 0.44
_exptl_crystal_size_mid 0.19
_exptl_crystal_size_min 0.09
_refine_diff_density_max 0.426
_refine_diff_density_min -0.404
_refine_diff_density_rms 0.062
_refine_ls_abs_structure_details
;
 Flack x determined using 1061 quotients [(I+)-(I-)]/[(I+)+(I-)]
 (Parsons, Flack and Wagner, Acta Cryst. B69 (2013) 249-259).
;
_refine_ls_abs_structure_Flack -0.003(4)
_refine_ls_extinction_method none
_refine_ls_goodness_of_fit_ref 1.027
_refine_ls_hydrogen_treatment constr
_refine_ls_matrix_type full
_refine_ls_number_parameters 172
_refine_ls_number_reflns 3626
_refine_ls_number_restraints 1
_refine_ls_restrained_S_all 1.026
_refine_ls_R_factor_all 0.0582
_refine_ls_R_factor_gt 0.0320
_refine_ls_shift/su_max 0.001
_refine_ls_shift/su_mean 0.000
_refine_ls_structure_factor_coef Fsqd
_refine_ls_weighting_details 'w=1/[\s^2^(Fo^2^)+(0.0240P)^2^+0.4762P] where P=(Fo^2^+2Fc^2^)/3'
_refine_ls_weighting_scheme calc
_refine_ls_wR_factor_gt 0.0541
_refine_ls_wR_factor_ref 0.0605
_reflns_Friedel_coverage 0.858
_reflns_Friedel_fraction_full 0.999
_reflns_Friedel_fraction_max 0.900
_reflns_number_gt 2693
_reflns_number_total 3626
_reflns_threshold_expression 'I > 2\s(I)'
_cod_data_source_file d2ce01681h2.cif
_cod_data_source_block metafuran
_cod_depositor_comments 'Adding full bibliography for 7246100--7246102.cif.'
_cod_database_code 7246100
_shelx_shelxl_version_number 2018/3
_chemical_oxdiff_formula CHOBr
_shelx_space_group_comment
;
The symmetry employed for this shelxl refinement is uniquely defined
by the following loop, which should always be used as a source of
symmetry information in preference to the above space-group names.
They are only intended as comments.
;
_shelx_estimated_absorpt_t_max 0.624
_shelx_estimated_absorpt_t_min 0.185
_olex2_refinement_description
;
1. Fixed Uiso
 At 1.2 times of:
  All C(H) groups
2.a Aromatic/amide H refined with riding coordinates:
 C16(H16), C14(H14), C2(H2), C9(H9), C8(H8), C6(H6), C3(H3), C10(H10),
 C13(H13), C12(H12)
;
_olex2_date_sample_data_collection 2021-07-27
_olex2_exptl_crystal_mounting_method 'Crystal mounted on nail polish'
_olex2_submission_original_sample_id 2,5-bis(3-bromophenyl)furan
_olex2_submission_special_instructions 'No special instructions were received'
_oxdiff_exptl_absorpt_empirical_details
;
Empirical correction (ABSPACK) includes:
- Absorption correction using spherical harmonics
- Frame scaling
;
_oxdiff_exptl_absorpt_empirical_full_max 2.833
_oxdiff_exptl_absorpt_empirical_full_min 0.683

loop_
_space_group_symop_operation_xyz
'x, y, z'
'-x, -y, z+1/2'
'x+1/2, -y+1/2, z'
'-x+1/2, y+1/2, z+1/2'

loop_
_atom_site_label
_atom_site_type_symbol
_atom_site_fract_x
_atom_site_fract_y
_atom_site_fract_z
_atom_site_U_iso_or_equiv
_atom_site_adp_type
_atom_site_occupancy
_atom_site_site_symmetry_order
_atom_site_calc_flag
_atom_site_refinement_flags_posn
_atom_site_refinement_flags_adp
_atom_site_refinement_flags_occupancy
_atom_site_disorder_assembly
_atom_site_disorder_group
Br2 Br 0.20948(7) 0.89079(4) 0.71538(4) 0.06534(16) Uani 1 1 d . . . . .
Br1 Br 0.45165(7) 0.33842(3) 0.56883(5) 0.06641(16) Uani 1 1 d . . . . .
O1 O 0.6078(3) 0.7050(2) 0.4363(2) 0.0405(6) Uani 1 1 d . . . . .
C7 C 0.5658(5) 0.3966(3) 0.4515(4) 0.0472(11) Uani 1 1 d . . . . .
C16 C 0.4549(5) 0.8511(3) 0.5618(4) 0.0436(9) Uani 1 1 d . . . . .
H16 H 0.430064 0.785039 0.574124 0.052 Uiso 1 1 calc R U . . .
C14 C 0.4124(6) 1.0236(3) 0.6024(4) 0.0557(12) Uani 1 1 d . . . . .
H14 H 0.358774 1.072565 0.640749 0.067 Uiso 1 1 calc R U . . .
C2 C 0.7771(6) 0.7104(3) 0.2984(4) 0.0496(11) Uani 1 1 d . . . . .
H2 H 0.842753 0.691594 0.241545 0.060 Uiso 1 1 calc R U . . .
C9 C 0.7225(7) 0.3814(4) 0.2954(5) 0.0701(15) Uani 1 1 d . . . . .
H9 H 0.771414 0.342269 0.243541 0.084 Uiso 1 1 calc R U . . .
C8 C 0.6369(7) 0.3366(4) 0.3771(4) 0.0597(13) Uani 1 1 d . . . . .
H8 H 0.628073 0.268200 0.381267 0.072 Uiso 1 1 calc R U . . .
C5 C 0.6648(5) 0.5424(3) 0.3655(4) 0.0414(10) Uani 1 1 d . . . . .
C6 C 0.5754(5) 0.4992(3) 0.4475(3) 0.0411(9) Uani 1 1 d . . . . .
H6 H 0.523426 0.538001 0.498319 0.049 Uiso 1 1 calc R U . . .
C15 C 0.3760(6) 0.9247(3) 0.6184(4) 0.0470(10) Uani 1 1 d . . . . .
C3 C 0.7528(6) 0.8069(4) 0.3352(4) 0.0492(11) Uani 1 1 d . . . . .
H3 H 0.799537 0.863890 0.307269 0.059 Uiso 1 1 calc R U . . .
C11 C 0.5714(5) 0.8764(3) 0.4864(4) 0.0421(10) Uani 1 1 d . . . . .
C1 C 0.6876(5) 0.6491(3) 0.3605(4) 0.0428(10) Uani 1 1 d . . . . .
C10 C 0.7371(6) 0.4826(4) 0.2892(4) 0.0585(13) Uani 1 1 d . . . . .
H10 H 0.795596 0.510986 0.233555 0.070 Uiso 1 1 calc R U . . .
C13 C 0.5301(6) 1.0482(4) 0.5284(4) 0.0615(14) Uani 1 1 d . . . . .
H13 H 0.555865 1.114286 0.516998 0.074 Uiso 1 1 calc R U . . .
C12 C 0.6083(6) 0.9767(3) 0.4722(4) 0.0555(12) Uani 1 1 d . . . . .
H12 H 0.687845 0.994696 0.423359 0.067 Uiso 1 1 calc R U . . .
C4 C 0.6484(5) 0.8023(3) 0.4193(3) 0.0414(10) Uani 1 1 d . . . . .

loop_
_atom_site_aniso_label
_atom_site_aniso_U_11
_atom_site_aniso_U_22
_atom_site_aniso_U_33
_atom_site_aniso_U_23
_atom_site_aniso_U_13
_atom_site_aniso_U_12
Br2 0.0814(3) 0.0581(3) 0.0566(3) -0.0024(3) 0.0112(3) 0.0058(3)
Br1 0.0811(3) 0.0481(2) 0.0700(3) 0.0115(3) 0.0193(3) 0.0042(3)
O1 0.0411(15) 0.0386(15) 0.0419(16) 0.0019(13) -0.0004(13) 0.0006(13)
C7 0.045(3) 0.048(3) 0.048(3) 0.002(2) 0.001(2) 0.003(2)
C16 0.049(2) 0.037(2) 0.045(2) 0.000(2) -0.012(2) 0.0010(18)
C14 0.064(3) 0.039(2) 0.064(3) -0.009(2) -0.013(2) 0.008(2)
C2 0.048(3) 0.058(3) 0.043(2) 0.005(2) 0.003(2) -0.002(2)
C9 0.093(4) 0.060(3) 0.057(3) -0.014(3) 0.022(3) 0.018(3)
C8 0.075(3) 0.039(3) 0.066(3) -0.005(2) 0.006(3) 0.010(2)
C5 0.039(2) 0.044(2) 0.041(2) -0.002(2) -0.0032(18) 0.0048(19)
C6 0.041(2) 0.041(2) 0.040(2) -0.0025(19) -0.0007(18) 0.0070(18)
C15 0.051(3) 0.045(3) 0.045(2) 0.001(2) -0.010(2) 0.002(2)
C3 0.050(3) 0.050(3) 0.048(3) 0.011(2) -0.006(2) -0.008(2)
C11 0.039(2) 0.040(2) 0.047(2) 0.005(2) -0.0135(19) -0.0019(19)
C1 0.034(2) 0.053(3) 0.042(2) 0.000(2) -0.0054(18) 0.0032(19)
C10 0.068(3) 0.055(3) 0.053(3) 0.001(3) 0.015(3) 0.007(3)
C13 0.072(3) 0.033(2) 0.080(4) 0.003(2) -0.011(3) -0.005(2)
C12 0.054(3) 0.044(3) 0.069(3) 0.006(2) -0.004(2) -0.008(2)
C4 0.040(2) 0.040(2) 0.044(2) 0.007(2) -0.0132(19) -0.0039(18)

loop_
_atom_type_symbol
_atom_type_description
_atom_type_scat_dispersion_real
_atom_type_scat_dispersion_imag
_atom_type_scat_source
C C 0.0033 0.0016 'International Tables Vol C Tables 4.2.6.8 and 6.1.1.4'
H H 0.0000 0.0000 'International Tables Vol C Tables 4.2.6.8 and 6.1.1.4'
Br Br -0.2901 2.4595 'International Tables Vol C Tables 4.2.6.8 and 6.1.1.4'
O O 0.0106 0.0060 'International Tables Vol C Tables 4.2.6.8 and 6.1.1.4'

loop_
_geom_angle_atom_site_label_1
_geom_angle_atom_site_label_2
_geom_angle_atom_site_label_3
_geom_angle
_geom_angle_site_symmetry_1
_geom_angle_site_symmetry_3
_geom_angle_publ_flag
C4 O1 C1 107.5(3) . . ?
C8 C7 Br1 119.3(4) . . ?
C8 C7 C6 122.9(4) . . ?
C6 C7 Br1 117.8(3) . . ?
C15 C16 H16 120.1 . . ?
C15 C16 C11 119.8(4) . . ?
C11 C16 H16 120.1 . . ?
C15 C14 H14 120.6 . . ?
C13 C14 H14 120.6 . . ?
C13 C14 C15 118.8(4) . . ?
C3 C2 H2 126.1 . . ?
C1 C2 H2 126.1 . . ?
C1 C2 C3 107.7(4) . . ?
C8 C9 H9 119.2 . . ?
C10 C9 H9 119.2 . . ?
C10 C9 C8 121.5(5) . . ?
C7 C8 C9 117.6(5) . . ?
C7 C8 H8 121.2 . . ?
C9 C8 H8 121.2 . . ?
C6 C5 C1 121.1(4) . . ?
C10 C5 C6 119.4(4) . . ?
C10 C5 C1 119.5(4) . . ?
C7 C6 C5 118.4(4) . . ?
C7 C6 H6 120.8 . . ?
C5 C6 H6 120.8 . . ?
C16 C15 Br2 119.8(3) . . ?
C16 C15 C14 121.2(4) . . ?
C14 C15 Br2 119.0(4) . . ?
C2 C3 H3 126.2 . . ?
C4 C3 C2 107.6(4) . . ?
C4 C3 H3 126.2 . . ?
C16 C11 C12 118.3(4) . . ?
C16 C11 C4 121.7(4) . . ?
C12 C11 C4 119.9(4) . . ?
O1 C1 C5 116.8(4) . . ?
C2 C1 O1 108.6(4) . . ?
C2 C1 C5 134.5(4) . . ?
C9 C10 C5 120.2(5) . . ?
C9 C10 H10 119.9 . . ?
C5 C10 H10 119.9 . . ?
C14 C13 H13 119.7 . . ?
C12 C13 C14 120.7(5) . . ?
C12 C13 H13 119.7 . . ?
C11 C12 H12 119.4 . . ?
C13 C12 C11 121.3(5) . . ?
C13 C12 H12 119.4 . . ?
O1 C4 C11 117.6(4) . . ?
C3 C4 O1 108.6(4) . . ?
C3 C4 C11 133.8(4) . . ?

loop_
_geom_bond_atom_site_label_1
_geom_bond_atom_site_label_2
_geom_bond_distance
_geom_bond_site_symmetry_2
_geom_bond_publ_flag
Br2 C15 1.893(5) . ?
Br1 C7 1.914(5) . ?
O1 C1 1.381(5) . ?
O1 C4 1.375(5) . ?
C7 C8 1.368(7) . ?
C7 C6 1.391(6) . ?
C16 H16 0.9300 . ?
C16 C15 1.385(6) . ?
C16 C11 1.391(7) . ?
C14 H14 0.9300 . ?
C14 C15 1.386(7) . ?
C14 C13 1.384(7) . ?
C2 H2 0.9300 . ?
C2 C3 1.399(7) . ?
C2 C1 1.356(6) . ?
C9 H9 0.9300 . ?
C9 C8 1.383(8) . ?
C9 C10 1.376(7) . ?
C8 H8 0.9300 . ?
C5 C6 1.393(6) . ?
C5 C1 1.456(6) . ?
C5 C10 1.387(6) . ?
C6 H6 0.9300 . ?
C3 H3 0.9300 . ?
C3 C4 1.363(6) . ?
C11 C12 1.403(6) . ?
C11 C4 1.454(6) . ?
C10 H10 0.9300 . ?
C13 H13 0.9300 . ?
C13 C12 1.360(7) . ?
C12 H12 0.9300 . ?

loop_
_geom_torsion_atom_site_label_1
_geom_torsion_atom_site_label_2
_geom_torsion_atom_site_label_3
_geom_torsion_atom_site_label_4
_geom_torsion
_geom_torsion_site_symmetry_1
_geom_torsion_site_symmetry_2
_geom_torsion_site_symmetry_3
_geom_torsion_site_symmetry_4
_geom_torsion_publ_flag
Br1 C7 C8 C9 -178.0(4) . . . . ?
Br1 C7 C6 C5 176.9(3) . . . . ?
C16 C11 C12 C13 -1.6(7) . . . . ?
C16 C11 C4 O1 -3.0(6) . . . . ?
C16 C11 C4 C3 173.4(5) . . . . ?
C14 C13 C12 C11 0.7(7) . . . . ?
C2 C3 C4 O1 0.4(5) . . . . ?
C2 C3 C4 C11 -176.3(4) . . . . ?
C8 C7 C6 C5 -1.6(7) . . . . ?
C8 C9 C10 C5 -0.2(9) . . . . ?
C6 C7 C8 C9 0.5(8) . . . . ?
C6 C5 C1 O1 -4.2(6) . . . . ?
C6 C5 C1 C2 173.0(5) . . . . ?
C6 C5 C10 C9 -1.0(8) . . . . ?
C15 C16 C11 C12 1.7(6) . . . . ?
C15 C16 C11 C4 -175.2(4) . . . . ?
C15 C14 C13 C12 0.1(7) . . . . ?
C3 C2 C1 O1 -0.3(5) . . . . ?
C3 C2 C1 C5 -177.7(5) . . . . ?
C11 C16 C15 Br2 176.6(3) . . . . ?
C11 C16 C15 C14 -0.9(7) . . . . ?
C1 O1 C4 C3 -0.6(4) . . . . ?
C1 O1 C4 C11 176.7(3) . . . . ?
C1 C2 C3 C4 -0.1(5) . . . . ?
C1 C5 C6 C7 -176.3(4) . . . . ?
C1 C5 C10 C9 177.2(5) . . . . ?
C10 C9 C8 C7 0.5(9) . . . . ?
C10 C5 C6 C7 1.8(6) . . . . ?
C10 C5 C1 O1 177.7(4) . . . . ?
C10 C5 C1 C2 -5.1(7) . . . . ?
C13 C14 C15 Br2 -177.6(3) . . . . ?
C13 C14 C15 C16 -0.1(7) . . . . ?
C12 C11 C4 O1 -179.9(4) . . . . ?
C12 C11 C4 C3 -3.4(7) . . . . ?
C4 O1 C1 C2 0.6(4) . . . . ?
C4 O1 C1 C5 178.5(3) . . . . ?
C4 C11 C12 C13 175.3(4) . . . . ?
